data_7121296
loop_
_publ_author_name
'Zubillaga, A.'
'Ferreira, P.'
'Parola, A. J.'
'Gago, S.'
'Bas\'ilio, N'

_publ_section_title
;
 pH-Gated photoresponsive shuttling in a water-soluble pseudorotaxane.
;
_journal_issue 22
_journal_name_full 'Chemical communications (Cambridge, England)'
_journal_page_first 2743
_journal_page_last 2746
_journal_paper_doi 10.1039/c8cc00688a
_journal_volume 54
_journal_year 2018
_chemical_formula_moiety 'C24 H32 N O3, Br'
_chemical_formula_sum 'C24 H32 Br N O3'
_chemical_formula_weight 462.41
_space_group_crystal_system monoclinic
_space_group_IT_number 14
_space_group_name_Hall '-P 2ybc'
_space_group_name_H-M_alt 'P 1 21/c 1'
_symmetry_space_group_name_Hall '-P 2ybc'
_symmetry_space_group_name_H-M 'P 1 21/c 1'
_atom_sites_solution_hydrogens mixed
_audit_creation_method SHELXL-2016/6
_audit_update_record
;
2018-02-14 deposited with the CCDC.
2018-02-16 downloaded from the CCDC.
;
_cell_angle_alpha 90
_cell_angle_beta 93.315(9)
_cell_angle_gamma 90
_cell_formula_units_Z 4
_cell_length_a 18.980(3)
_cell_length_b 10.7749(16)
_cell_length_c 11.4258(18)
_cell_measurement_reflns_used 2664
_cell_measurement_temperature 296(2)
_cell_measurement_theta_max 19.17
_cell_measurement_theta_min 2.85
_cell_volume 2332.8(6)
_computing_cell_refinement 'Bruker SAINT'
_computing_data_collection 'Bruker APEX2'
_computing_data_reduction 'Bruker SAINT'
_computing_structure_refinement 'SHELXL-2016/6 (Sheldrick, 2016)'
_computing_structure_solution 'SHELXT 2014/5 (Sheldrick, 2014)'
_diffrn_ambient_temperature 296(2)
_diffrn_measured_fraction_theta_full 0.993
_diffrn_measured_fraction_theta_max 0.993
_diffrn_measurement_device_type 'Bruker APEX-II CCD'
_diffrn_measurement_method '\f and \w scans'
_diffrn_radiation_probe x-ray
_diffrn_radiation_type MoK\a
_diffrn_radiation_wavelength 0.71073
_diffrn_reflns_av_R_equivalents 0.2595
_diffrn_reflns_av_unetI/netI 0.1060
_diffrn_reflns_Laue_measured_fraction_full 0.993
_diffrn_reflns_Laue_measured_fraction_max 0.993
_diffrn_reflns_limit_h_max 22
_diffrn_reflns_limit_h_min -22
_diffrn_reflns_limit_k_max 12
_diffrn_reflns_limit_k_min -12
_diffrn_reflns_limit_l_max 13
_diffrn_reflns_limit_l_min -13
_diffrn_reflns_number 41450
_diffrn_reflns_point_group_measured_fraction_full 0.993
_diffrn_reflns_point_group_measured_fraction_max 0.993
_diffrn_reflns_theta_full 25.083
_diffrn_reflns_theta_max 25.083
_diffrn_reflns_theta_min 2.174
_diffrn_source 'sealed tube'
_exptl_absorpt_coefficient_mu 1.786
_exptl_absorpt_correction_T_max 0.7452
_exptl_absorpt_correction_T_min 0.6242
_exptl_absorpt_correction_type multi-scan
_exptl_absorpt_process_details
;
 SADABS 2016/2: Krause, L., Herbst-Irmer, R., Sheldrick G.M. & Stalke D.,
 J. Appl. Cryst. 48 (2015) 3-10
;
_exptl_crystal_colour Colourless
_exptl_crystal_density_diffrn 1.317
_exptl_crystal_description Plate
_exptl_crystal_F_000 968
_exptl_crystal_size_max 0.300
_exptl_crystal_size_mid 0.100
_exptl_crystal_size_min 0.030
_platon_squeeze_details
;
The final refinement showed a disordered co-crystallized H2O molecule and therefore, the SQUEEZE utility in PLATON was used to remove its contribution to the overall intensity data. The electron density modelled by SQUEEZE is consistent with around 2.8 water molecules per unit cell (ca. 28 electrons for a volume of ca. 102 \%A3), corresponding to about 0.7 water molecules per molecule of C24H32NO3Br.
;
_refine_diff_density_max 0.470
_refine_diff_density_min -0.410
_refine_diff_density_rms 0.065
_refine_ls_extinction_method none
_refine_ls_goodness_of_fit_ref 0.963
_refine_ls_hydrogen_treatment mixed
_refine_ls_matrix_type full
_refine_ls_number_parameters 266
_refine_ls_number_reflns 4118
_refine_ls_number_restraints 0
_refine_ls_restrained_S_all 0.963
_refine_ls_R_factor_all 0.1422
_refine_ls_R_factor_gt 0.0545
_refine_ls_shift/su_max 0.000
_refine_ls_shift/su_mean 0.000
_refine_ls_structure_factor_coef Fsqd
_refine_ls_weighting_details 'w=1/[\s^2^(Fo^2^)+(0.0536P)^2^] where P=(Fo^2^+2Fc^2^)/3'
_refine_ls_weighting_scheme calc
_refine_ls_wR_factor_gt 0.1105
_refine_ls_wR_factor_ref 0.1288
_reflns_Friedel_coverage 0.000
_reflns_number_gt 2075
_reflns_number_total 4118
_reflns_threshold_expression 'I > 2\s(I)'
_cod_data_source_file c8cc00688a2.cif
_cod_data_source_block 1
_cod_depositor_comments 'Adding full bibliography for 7121296.cif.'
_cod_database_code 7121296
_shelx_shelxl_version_number 2016/6
_shelx_space_group_comment
;
The symmetry employed for this shelxl refinement is uniquely defined
by the following loop, which should always be used as a source of
symmetry information in preference to the above space-group names.
They are only intended as comments.
;
_shelx_estimated_absorpt_t_min 0.616
_shelx_estimated_absorpt_t_max 0.948

loop_
_space_group_symop_operation_xyz
'x, y, z'
'-x, y+1/2, -z+1/2'
'-x, -y, -z'
'x, -y-1/2, z-1/2'

loop_
_atom_site_label
_atom_site_type_symbol
_atom_site_fract_x
_atom_site_fract_y
_atom_site_fract_z
_atom_site_U_iso_or_equiv
_atom_site_adp_type
_atom_site_occupancy
_atom_site_site_symmetry_order
_atom_site_calc_flag
_atom_site_refinement_flags_posn
_atom_site_refinement_flags_adp
Br1 Br 0.90227(2) 0.00052(5) 0.76297(4) 0.0596(2) Uani 1 1 d . .
O3 O 0.34046(14) 0.3544(3) 0.3137(2) 0.0449(8) Uani 1 1 d . .
O1 O 0.73585(19) 0.0351(3) 0.8013(3) 0.0499(9) Uani 1 1 d . .
O2 O 0.48265(15) -0.0035(3) 0.6908(3) 0.0522(8) Uani 1 1 d . .
N1 N 0.15214(16) 0.4236(3) 0.1324(3) 0.0372(9) Uani 1 1 d . .
C13 C 0.3787(2) 0.3045(4) 0.4067(4) 0.0350(10) Uani 1 1 d . .
C6 C 0.6544(2) 0.1652(4) 0.8877(3) 0.0331(10) Uani 1 1 d . .
C7 C 0.5991(2) 0.1170(4) 0.8069(3) 0.0361(10) Uani 1 1 d . .
H7 H 0.605065 0.036165 0.780745 0.043 Uiso 1 1 calc R U
C1 C 0.7234(2) 0.1208(4) 0.8855(4) 0.0372(10) Uani 1 1 d . .
C10 C 0.4514(2) 0.1804(4) 0.5894(4) 0.0349(10) Uani 1 1 d . .
C9 C 0.4901(2) 0.1095(4) 0.6839(4) 0.0363(10) Uani 1 1 d . .
C8 C 0.5411(2) 0.1749(4) 0.7661(3) 0.0390(11) Uani 1 1 d . .
H8 H 0.532407 0.256052 0.788866 0.047 Uiso 1 1 calc R U
C5 C 0.6406(2) 0.2533(4) 0.9722(4) 0.0421(11) Uani 1 1 d . .
H5 H 0.595094 0.284876 0.975123 0.051 Uiso 1 1 calc R U
C15 C 0.4126(2) 0.1148(4) 0.5027(4) 0.0424(12) Uani 1 1 d . .
H15 H 0.410998 0.028632 0.506662 0.051 Uiso 1 1 calc R U
C11 C 0.4524(2) 0.3091(4) 0.5813(4) 0.0410(11) Uani 1 1 d . .
H11 H 0.477960 0.354568 0.638471 0.049 Uiso 1 1 calc R U
C12 C 0.4169(2) 0.3706(4) 0.4914(4) 0.0408(11) Uani 1 1 d . .
H12 H 0.418559 0.456792 0.487583 0.049 Uiso 1 1 calc R U
C18 C 0.2049(2) 0.4331(4) 0.2365(3) 0.0386(11) Uani 1 1 d . .
H18A H 0.218916 0.349763 0.260224 0.046 Uiso 1 1 calc R U
H18B H 0.181534 0.470237 0.301149 0.046 Uiso 1 1 calc R U
C14 C 0.3770(2) 0.1742(4) 0.4119(4) 0.0427(12) Uani 1 1 d . .
H14 H 0.351879 0.128969 0.354113 0.051 Uiso 1 1 calc R U
C16 C 0.3253(2) 0.4852(4) 0.3156(4) 0.0424(11) Uani 1 1 d . .
H16A H 0.367673 0.533040 0.304404 0.051 Uiso 1 1 calc R U
H16B H 0.306851 0.508599 0.389838 0.051 Uiso 1 1 calc R U
C2 C 0.7756(2) 0.1621(4) 0.9659(4) 0.0436(12) Uani 1 1 d . .
H2 H 0.821305 0.131523 0.963710 0.052 Uiso 1 1 calc R U
C4 C 0.6926(3) 0.2949(4) 1.0518(4) 0.0501(13) Uani 1 1 d . .
H4 H 0.682222 0.354220 1.107354 0.060 Uiso 1 1 calc R U
C3 C 0.7595(2) 0.2487(4) 1.0491(4) 0.0478(12) Uani 1 1 d . .
H3 H 0.794469 0.275845 1.103559 0.057 Uiso 1 1 calc R U
C19 C 0.1849(2) 0.3634(4) 0.0279(4) 0.0541(13) Uani 1 1 d . .
H19A H 0.149120 0.356850 -0.036025 0.065 Uiso 1 1 calc R U
H19B H 0.222003 0.416945 0.002033 0.065 Uiso 1 1 calc R U
C23 C 0.0912(2) 0.3472(4) 0.1716(4) 0.0500(12) Uani 1 1 d . .
H23A H 0.070428 0.390398 0.235662 0.060 Uiso 1 1 calc R U
H23B H 0.109556 0.268933 0.202053 0.060 Uiso 1 1 calc R U
C17 C 0.2712(2) 0.5076(4) 0.2167(3) 0.0425(11) Uani 1 1 d . .
H17A H 0.290196 0.483131 0.143056 0.051 Uiso 1 1 calc R U
H17B H 0.259809 0.595268 0.212207 0.051 Uiso 1 1 calc R U
C21 C 0.1276(3) 0.5512(4) 0.0930(4) 0.0566(14) Uani 1 1 d . .
H21A H 0.168263 0.597304 0.069216 0.068 Uiso 1 1 calc R U
H21B H 0.095605 0.541672 0.024236 0.068 Uiso 1 1 calc R U
C22 C 0.0917(3) 0.6265(5) 0.1803(5) 0.0823(18) Uani 1 1 d . .
H22A H 0.078387 0.705193 0.146480 0.124 Uiso 1 1 calc R U
H22B H 0.050289 0.583562 0.202920 0.124 Uiso 1 1 calc R U
H22C H 0.123159 0.639358 0.248031 0.124 Uiso 1 1 calc R U
C24 C 0.0331(2) 0.3197(4) 0.0782(5) 0.0726(16) Uani 1 1 d . .
H24A H -0.003046 0.270976 0.111649 0.109 Uiso 1 1 calc R U
H24B H 0.013129 0.396271 0.048825 0.109 Uiso 1 1 calc R U
H24C H 0.052359 0.274490 0.015129 0.109 Uiso 1 1 calc R U
C20 C 0.2155(3) 0.2353(5) 0.0532(5) 0.0759(17) Uani 1 1 d . .
H20A H 0.235170 0.203129 -0.016177 0.114 Uiso 1 1 calc R U
H20B H 0.251907 0.241016 0.114961 0.114 Uiso 1 1 calc R U
H20C H 0.178946 0.180857 0.076862 0.114 Uiso 1 1 calc R U
H1 H 0.777(2) 0.031(4) 0.795(3) 0.035(14) Uiso 1 1 d . .

loop_
_atom_site_aniso_label
_atom_site_aniso_U_11
_atom_site_aniso_U_22
_atom_site_aniso_U_33
_atom_site_aniso_U_23
_atom_site_aniso_U_13
_atom_site_aniso_U_12
Br1 0.0541(3) 0.0574(3) 0.0682(4) -0.0002(3) 0.0110(2) 0.0072(3)
O3 0.0507(19) 0.0363(19) 0.0459(19) -0.0110(14) -0.0114(15) 0.0106(15)
O1 0.038(2) 0.050(2) 0.061(2) -0.0099(16) -0.0005(17) 0.0124(16)
O2 0.057(2) 0.033(2) 0.065(2) 0.0071(18) -0.0095(15) -0.0001(17)
N1 0.032(2) 0.032(2) 0.047(2) 0.0145(17) -0.0042(18) 0.0008(17)
C13 0.030(2) 0.037(3) 0.038(3) 0.001(2) 0.000(2) 0.011(2)
C6 0.036(3) 0.027(2) 0.037(3) 0.004(2) 0.003(2) 0.002(2)
C7 0.039(3) 0.030(3) 0.040(3) 0.003(2) 0.008(2) 0.003(2)
C1 0.046(3) 0.030(3) 0.036(3) 0.004(2) 0.002(2) 0.002(2)
C10 0.031(2) 0.031(3) 0.043(3) 0.004(2) 0.001(2) 0.005(2)
C9 0.033(3) 0.031(3) 0.047(3) 0.002(2) 0.010(2) 0.007(2)
C8 0.043(3) 0.032(3) 0.041(3) 0.003(2) 0.000(2) 0.003(2)
C5 0.043(3) 0.038(3) 0.046(3) 0.006(2) 0.010(2) 0.009(2)
C15 0.045(3) 0.024(3) 0.058(3) -0.008(2) -0.001(2) -0.002(2)
C11 0.043(3) 0.034(3) 0.045(3) -0.008(2) -0.006(2) -0.001(2)
C12 0.044(3) 0.023(2) 0.054(3) -0.006(2) -0.011(2) 0.003(2)
C18 0.040(3) 0.037(3) 0.038(3) 0.008(2) -0.004(2) 0.004(2)
C14 0.045(3) 0.039(3) 0.043(3) -0.016(2) -0.008(2) 0.003(2)
C16 0.039(2) 0.041(3) 0.047(3) -0.004(2) -0.002(2) 0.003(2)
C2 0.037(3) 0.044(3) 0.050(3) 0.011(2) 0.002(2) 0.004(2)
C4 0.063(4) 0.045(3) 0.043(3) -0.003(2) 0.007(3) -0.008(3)
C3 0.054(3) 0.049(3) 0.040(3) 0.005(2) -0.005(2) -0.011(3)
C19 0.056(3) 0.069(4) 0.037(3) -0.003(3) -0.001(2) -0.004(3)
C23 0.042(3) 0.045(3) 0.064(3) 0.006(2) 0.007(2) 0.002(2)
C17 0.046(3) 0.043(3) 0.038(3) 0.005(2) -0.001(2) 0.002(2)
C21 0.050(3) 0.041(3) 0.076(4) 0.017(3) -0.020(3) 0.002(2)
C22 0.068(4) 0.043(4) 0.135(5) -0.001(4) -0.002(4) 0.010(3)
C24 0.049(3) 0.066(4) 0.101(5) 0.002(3) -0.010(3) -0.008(3)
C20 0.082(4) 0.058(4) 0.091(4) -0.019(3) 0.029(3) 0.009(3)

loop_
_atom_type_symbol
_atom_type_description
_atom_type_scat_dispersion_real
_atom_type_scat_dispersion_imag
_atom_type_scat_source
C C 0.0033 0.0016 'International Tables Vol C Tables 4.2.6.8 and 6.1.1.4'
H H 0.0000 0.0000 'International Tables Vol C Tables 4.2.6.8 and 6.1.1.4'
Br Br -0.2901 2.4595 'International Tables Vol C Tables 4.2.6.8 and 6.1.1.4'
N N 0.0061 0.0033 'International Tables Vol C Tables 4.2.6.8 and 6.1.1.4'
O O 0.0106 0.0060 'International Tables Vol C Tables 4.2.6.8 and 6.1.1.4'

loop_
_geom_angle_atom_site_label_1
_geom_angle_atom_site_label_2
_geom_angle_atom_site_label_3
_geom_angle
C13 O3 C16 118.2(3)
C1 O1 H1 108(3)
C23 N1 C21 110.8(3)
C23 N1 C18 106.7(3)
C21 N1 C18 110.6(3)
C23 N1 C19 110.8(3)
C21 N1 C19 106.6(3)
C18 N1 C19 111.3(3)
O3 C13 C12 125.5(4)
O3 C13 C14 114.5(4)
C12 C13 C14 120.0(4)
C5 C6 C1 117.6(4)
C5 C6 C7 121.8(4)
C1 C6 C7 120.6(4)
C8 C7 C6 127.6(4)
C8 C7 H7 116.2
C6 C7 H7 116.2
O1 C1 C2 122.6(4)
O1 C1 C6 116.5(4)
C2 C1 C6 120.9(4)
C11 C10 C15 117.9(4)
C11 C10 C9 123.7(4)
C15 C10 C9 118.5(4)
O2 C9 C10 120.2(4)
O2 C9 C8 120.2(4)
C10 C9 C8 119.6(4)
C7 C8 C9 119.7(4)
C7 C8 H8 120.1
C9 C8 H8 120.1
C4 C5 C6 121.5(4)
C4 C5 H5 119.2
C6 C5 H5 119.2
C14 C15 C10 121.4(4)
C14 C15 H15 119.3
C10 C15 H15 119.3
C12 C11 C10 121.7(4)
C12 C11 H11 119.1
C10 C11 H11 119.1
C11 C12 C13 119.7(4)
C11 C12 H12 120.2
C13 C12 H12 120.2
N1 C18 C17 115.7(3)
N1 C18 H18A 108.3
C17 C18 H18A 108.3
N1 C18 H18B 108.3
C17 C18 H18B 108.3
H18A C18 H18B 107.4
C15 C14 C13 119.3(4)
C15 C14 H14 120.3
C13 C14 H14 120.3
O3 C16 C17 106.0(3)
O3 C16 H16A 110.5
C17 C16 H16A 110.5
O3 C16 H16B 110.5
C17 C16 H16B 110.5
H16A C16 H16B 108.7
C3 C2 C1 119.8(4)
C3 C2 H2 120.1
C1 C2 H2 120.1
C3 C4 C5 119.9(4)
C3 C4 H4 120.1
C5 C4 H4 120.1
C4 C3 C2 120.3(4)
C4 C3 H3 119.8
C2 C3 H3 119.8
C20 C19 N1 114.0(4)
C20 C19 H19A 108.8
N1 C19 H19A 108.8
C20 C19 H19B 108.8
N1 C19 H19B 108.8
H19A C19 H19B 107.7
N1 C23 C24 115.9(4)
N1 C23 H23A 108.3
C24 C23 H23A 108.3
N1 C23 H23B 108.3
C24 C23 H23B 108.3
H23A C23 H23B 107.4
C16 C17 C18 109.8(3)
C16 C17 H17A 109.7
C18 C17 H17A 109.7
C16 C17 H17B 109.7
C18 C17 H17B 109.7
H17A C17 H17B 108.2
C22 C21 N1 116.3(4)
C22 C21 H21A 108.2
N1 C21 H21A 108.2
C22 C21 H21B 108.2
N1 C21 H21B 108.2
H21A C21 H21B 107.4
C21 C22 H22A 109.5
C21 C22 H22B 109.5
H22A C22 H22B 109.5
C21 C22 H22C 109.5
H22A C22 H22C 109.5
H22B C22 H22C 109.5
C23 C24 H24A 109.5
C23 C24 H24B 109.5
H24A C24 H24B 109.5
C23 C24 H24C 109.5
H24A C24 H24C 109.5
H24B C24 H24C 109.5
C19 C20 H20A 109.5
C19 C20 H20B 109.5
H20A C20 H20B 109.5
C19 C20 H20C 109.5
H20A C20 H20C 109.5
H20B C20 H20C 109.5

loop_
_geom_bond_atom_site_label_1
_geom_bond_atom_site_label_2
_geom_bond_distance
O3 C13 1.363(4)
O3 C16 1.438(4)
O1 C1 1.364(5)
O1 H1 0.78(4)
O2 C9 1.229(4)
N1 C23 1.509(5)
N1 C21 1.512(5)
N1 C18 1.514(4)
N1 C19 1.523(5)
C13 C12 1.374(5)
C13 C14 1.406(5)
C6 C5 1.389(5)
C6 C1 1.395(5)
C6 C7 1.454(5)
C7 C8 1.325(5)
C7 H7 0.9300
C1 C2 1.385(5)
C10 C11 1.391(5)
C10 C15 1.392(5)
C10 C9 1.482(5)
C9 C8 1.487(5)
C8 H8 0.9300
C5 C4 1.379(5)
C5 H5 0.9300
C15 C14 1.364(5)
C15 H15 0.9300
C11 C12 1.367(5)
C11 H11 0.9300
C12 H12 0.9300
C18 C17 1.521(5)
C18 H18A 0.9700
C18 H18B 0.9700
C14 H14 0.9300
C16 C17 1.501(5)
C16 H16A 0.9700
C16 H16B 0.9700
C2 C3 1.378(6)
C2 H2 0.9300
C4 C3 1.366(6)
C4 H4 0.9300
C3 H3 0.9300
C19 C20 1.519(6)
C19 H19A 0.9700
C19 H19B 0.9700
C23 C24 1.518(6)
C23 H23A 0.9700
C23 H23B 0.9700
C17 H17A 0.9700
C17 H17B 0.9700
C21 C22 1.482(6)
C21 H21A 0.9700
C21 H21B 0.9700
C22 H22A 0.9600
C22 H22B 0.9600
C22 H22C 0.9600
C24 H24A 0.9600
C24 H24B 0.9600
C24 H24C 0.9600
C20 H20A 0.9600
C20 H20B 0.9600
C20 H20C 0.9600

loop_
_geom_hbond_atom_site_label_D
_geom_hbond_atom_site_label_H
_geom_hbond_atom_site_label_A
_geom_hbond_distance_DH
_geom_hbond_distance_HA
_geom_hbond_distance_DA
_geom_hbond_angle_DHA
_geom_hbond_site_symmetry_A
C8 H8 O2 0.93 2.62 3.533(5) 167.8 2_656
C16 H16A O2 0.97 2.62 3.389(6) 136.1 4_565
C19 H19A Br1 0.97 3.13 3.915(4) 139.4 2_655
C23 H23B Br1 0.97 2.94 3.821(4) 151.5 3_656
C22 H22B Br1 0.96 3.07 4.010(5) 167.7 4_465
O1 H1 Br1 0.78(4) 2.45(4) 3.236(4) 174(4) .

loop_
_geom_torsion_atom_site_label_1
_geom_torsion_atom_site_label_2
_geom_torsion_atom_site_label_3
_geom_torsion_atom_site_label_4
_geom_torsion
C16 O3 C13 C12 -14.5(6)
C16 O3 C13 C14 165.6(4)
C5 C6 C7 C8 29.8(6)
C1 C6 C7 C8 -152.5(4)
C5 C6 C1 O1 -179.6(4)
C7 C6 C1 O1 2.7(6)
C5 C6 C1 C2 0.9(6)
C7 C6 C1 C2 -176.9(4)
C11 C10 C9 O2 174.5(4)
C15 C10 C9 O2 -6.5(6)
C11 C10 C9 C8 -9.0(6)
C15 C10 C9 C8 170.0(4)
C6 C7 C8 C9 -179.7(4)
O2 C9 C8 C7 31.4(6)
C10 C9 C8 C7 -145.2(4)
C1 C6 C5 C4 -0.5(6)
C7 C6 C5 C4 177.2(4)
C11 C10 C15 C14 0.4(6)
C9 C10 C15 C14 -178.6(4)
C15 C10 C11 C12 -0.1(7)
C9 C10 C11 C12 178.9(4)
C10 C11 C12 C13 0.4(7)
O3 C13 C12 C11 179.3(4)
C14 C13 C12 C11 -0.8(7)
C23 N1 C18 C17 -179.7(3)
C21 N1 C18 C17 -59.1(5)
C19 N1 C18 C17 59.3(4)
C10 C15 C14 C13 -0.9(7)
O3 C13 C14 C15 -179.0(4)
C12 C13 C14 C15 1.1(6)
C13 O3 C16 C17 -168.7(3)
O1 C1 C2 C3 -179.8(4)
C6 C1 C2 C3 -0.3(6)
C6 C5 C4 C3 -0.4(6)
C5 C4 C3 C2 1.0(7)
C1 C2 C3 C4 -0.7(7)
C23 N1 C19 C20 -61.8(4)
C21 N1 C19 C20 177.5(4)
C18 N1 C19 C20 56.9(5)
C21 N1 C23 C24 62.7(5)
C18 N1 C23 C24 -176.9(4)
C19 N1 C23 C24 -55.5(5)
O3 C16 C17 C18 60.9(4)
N1 C18 C17 C16 -167.1(3)
C23 N1 C21 C22 57.6(5)
C18 N1 C21 C22 -60.6(5)
C19 N1 C21 C22 178.3(4)
